data_7103606
loop_
_publ_author_name
'Hayami, Shinya'
'Murata, Kazuhisa'
'Urakami, Daisuke'
'Kojima, Yoshihiro'
'Akita, Motoko'
'Inoue, Katsuya'

_publ_section_title
;
 Dynamic structural conversion in a spin-crossover cobalt(ii) compound
 with long alkyl chains.
;
_journal_issue 48
_journal_name_full 'Chemical communications (Cambridge, England)'
_journal_page_first 6510
_journal_page_last 6512
_journal_paper_doi 10.1039/b814415j
_journal_year 2008
_chemical_formula_sum 'C59 H82 B2 Co F8 N6 O3'
_chemical_formula_weight 1155.86
_chemical_name_systematic
;
?
;
_space_group_IT_number 2
_symmetry_space_group_name_Hall '-P 1'
_symmetry_space_group_name_H-M 'P -1'
_atom_sites_solution_hydrogens geom
_atom_sites_solution_primary direct
_atom_sites_solution_secondary difmap
_audit_creation_method SHELXL-97
_cell_angle_alpha 69.596(7)
_cell_angle_beta 79.688(6)
_cell_angle_gamma 85.107(7)
_cell_formula_units_Z 2
_cell_length_a 8.933(4)
_cell_length_b 17.784(7)
_cell_length_c 20.520(9)
_cell_measurement_temperature 190(2)
_cell_volume 3005(2)
_computing_structure_refinement 'SHELXL-97 (Sheldrick, 1997)'
_computing_structure_solution 'SHELXS-97 (Sheldrick, 1990)'
_diffrn_ambient_temperature 175(2)
_diffrn_measured_fraction_theta_full 0.863
_diffrn_measured_fraction_theta_max 0.863
_diffrn_radiation_monochromator graphite
_diffrn_radiation_source 'fine-focus sealed tube'
_diffrn_radiation_type MoK\a
_diffrn_radiation_wavelength 0.71073
_diffrn_reflns_av_R_equivalents 0.0517
_diffrn_reflns_av_sigmaI/netI 0.0914
_diffrn_reflns_limit_h_max 11
_diffrn_reflns_limit_h_min -11
_diffrn_reflns_limit_k_max 19
_diffrn_reflns_limit_k_min -23
_diffrn_reflns_limit_l_max 25
_diffrn_reflns_limit_l_min -23
_diffrn_reflns_number 17068
_diffrn_reflns_theta_full 27.99
_diffrn_reflns_theta_max 27.99
_diffrn_reflns_theta_min 1.88
_exptl_absorpt_coefficient_mu 0.358
_exptl_crystal_density_diffrn 1.277
_exptl_crystal_density_method 'not measured'
_exptl_crystal_F_000 1222
_refine_diff_density_max 1.089
_refine_diff_density_min -1.462
_refine_diff_density_rms 0.084
_refine_ls_extinction_method none
_refine_ls_goodness_of_fit_ref 1.040
_refine_ls_hydrogen_treatment mixed
_refine_ls_matrix_type full
_refine_ls_number_parameters 716
_refine_ls_number_reflns 12515
_refine_ls_number_restraints 0
_refine_ls_restrained_S_all 1.040
_refine_ls_R_factor_all 0.1238
_refine_ls_R_factor_gt 0.0819
_refine_ls_shift/su_max 0.008
_refine_ls_shift/su_mean 0.001
_refine_ls_structure_factor_coef Fsqd
_refine_ls_weighting_details 'calc w=1/[\s^2^(Fo^2^)+(0.1355P)^2^+0.0000P] where P=(Fo^2^+2Fc^2^)/3'
_refine_ls_weighting_scheme calc
_refine_ls_wR_factor_gt 0.2159
_refine_ls_wR_factor_ref 0.2434
_reflns_number_gt 7261
_reflns_number_total 12515
_reflns_threshold_expression >2sigma(I)
_cod_data_source_file b814415j.txt
_cod_data_source_block kazu30
_cod_database_code 7103606

loop_
_symmetry_equiv_pos_as_xyz
'x, y, z'
'-x, -y, -z'

loop_
_atom_site_label
_atom_site_type_symbol
_atom_site_fract_x
_atom_site_fract_y
_atom_site_fract_z
_atom_site_U_iso_or_equiv
_atom_site_adp_type
_atom_site_occupancy
_atom_site_symmetry_multiplicity
_atom_site_calc_flag
_atom_site_refinement_flags
_atom_site_disorder_assembly
_atom_site_disorder_group
N1 N 0.4454(4) 0.06234(19) 0.76372(18) 0.0387(8) Uani 1 1 d . . .
C1 C 0.3429(5) 0.1049(2) 0.7240(2) 0.0384(9) Uani 1 1 d . . .
H1 H 0.3745 0.1261 0.6745 0.046 Uiso 1 1 calc R . .
C2 C 0.1963(5) 0.1197(3) 0.7499(2) 0.0426(10) Uani 1 1 d . . .
H2 H 0.1293 0.1515 0.7193 0.051 Uiso 1 1 calc R . .
C3 C 0.1473(5) 0.0876(3) 0.8213(3) 0.0477(11) Uani 1 1 d . . .
H3 H 0.0454 0.0964 0.8408 0.057 Uiso 1 1 calc R . .
C4 C 0.2489(5) 0.0423(2) 0.8644(2) 0.0395(9) Uani 1 1 d . . .
H4 H 0.2174 0.0193 0.9138 0.047 Uiso 1 1 calc R . .
C5 C 0.3958(4) 0.0309(2) 0.8348(2) 0.0340(9) Uani 1 1 d . . .
C6 C 0.5159(4) -0.0161(2) 0.8745(2) 0.0345(9) Uani 1 1 d . . .
C7 C 0.4911(4) -0.0541(2) 0.9466(2) 0.0376(9) Uani 1 1 d . . .
H5 H 0.3955 -0.0494 0.9740 0.045 Uiso 1 1 calc R . .
C8 C 0.6113(5) -0.0998(2) 0.9781(2) 0.0388(9) Uani 1 1 d . . .
C9 C 0.7514(5) -0.1043(2) 0.9372(2) 0.0368(9) Uani 1 1 d . . .
H6 H 0.8345 -0.1341 0.9581 0.044 Uiso 1 1 calc R . .
C10 C 0.7666(4) -0.0644(2) 0.8655(2) 0.0337(8) Uani 1 1 d . . .
N2 N 0.6508(4) -0.02093(19) 0.83483(17) 0.0329(7) Uani 1 1 d . . .
C11 C 0.9073(4) -0.0645(2) 0.8155(2) 0.0341(8) Uani 1 1 d . . .
C12 C 1.0410(5) -0.1059(3) 0.8349(2) 0.0427(10) Uani 1 1 d . . .
H7 H 1.0454 -0.1367 0.8828 0.051 Uiso 1 1 calc R . .
C13 C 1.1681(5) -0.1017(3) 0.7835(3) 0.0471(11) Uani 1 1 d . . .
H8 H 1.2604 -0.1292 0.7958 0.057 Uiso 1 1 calc R . .
C14 C 1.1581(5) -0.0577(3) 0.7155(2) 0.0464(10) Uani 1 1 d . . .
H9 H 1.2434 -0.0548 0.6797 0.056 Uiso 1 1 calc R . .
C15 C 1.0232(5) -0.0169(3) 0.6982(2) 0.0434(10) Uani 1 1 d . . .
H10 H 1.0185 0.0148 0.6505 0.052 Uiso 1 1 calc R . .
N3 N 0.8994(3) -0.02104(18) 0.74698(17) 0.0333(7) Uani 1 1 d . . .
N4 N 0.7552(4) 0.14541(19) 0.71895(17) 0.0358(7) Uani 1 1 d . . .
C16 C 0.7648(5) 0.1757(3) 0.7698(2) 0.0461(11) Uani 1 1 d . . .
H11 H 0.7300 0.1449 0.8176 0.055 Uiso 1 1 calc R . .
C17 C 0.8240(6) 0.2504(3) 0.7541(3) 0.0604(14) Uani 1 1 d . . .
H12 H 0.8310 0.2703 0.7908 0.072 Uiso 1 1 calc R . .
C18 C 0.8721(7) 0.2951(3) 0.6859(3) 0.0654(15) Uani 1 1 d . . .
H13 H 0.9127 0.3466 0.6746 0.079 Uiso 1 1 calc R . .
C19 C 0.8617(6) 0.2655(3) 0.6331(3) 0.0558(12) Uani 1 1 d . . .
H14 H 0.8943 0.2962 0.5851 0.067 Uiso 1 1 calc R . .
C20 C 0.8029(5) 0.1902(2) 0.6514(2) 0.0363(9) Uani 1 1 d . . .
C21 C 0.7849(5) 0.1507(2) 0.6004(2) 0.0369(9) Uani 1 1 d . . .
C22 C 0.8396(5) 0.1821(2) 0.5280(2) 0.0427(10) Uani 1 1 d . . .
H15 H 0.8885 0.2322 0.5076 0.051 Uiso 1 1 calc R . .
C23 C 0.8189(5) 0.1362(3) 0.4869(2) 0.0464(11) Uani 1 1 d . . .
C24 C 0.7491(5) 0.0634(3) 0.5184(2) 0.0441(10) Uani 1 1 d . . .
H16 H 0.7344 0.0320 0.4911 0.053 Uiso 1 1 calc R . .
C25 C 0.7006(5) 0.0367(2) 0.5899(2) 0.0390(9) Uani 1 1 d . . .
N5 N 0.7182(3) 0.08039(18) 0.63000(16) 0.0308(7) Uani 1 1 d . . .
C26 C 0.6293(4) -0.0423(2) 0.6322(2) 0.0350(9) Uani 1 1 d . . .
C27 C 0.5851(6) -0.0947(3) 0.6039(3) 0.0536(12) Uani 1 1 d . . .
H17 H 0.5945 -0.0810 0.5543 0.064 Uiso 1 1 calc R . .
C28 C 0.5262(6) -0.1683(3) 0.6488(3) 0.0568(13) Uani 1 1 d . . .
H18 H 0.4916 -0.2048 0.6306 0.068 Uiso 1 1 calc R . .
C29 C 0.5194(5) -0.1865(3) 0.7195(3) 0.0515(12) Uani 1 1 d . . .
H19 H 0.4855 -0.2376 0.7509 0.062 Uiso 1 1 calc R . .
C30 C 0.5610(5) -0.1316(3) 0.7454(2) 0.0455(10) Uani 1 1 d . . .
H20 H 0.5497 -0.1443 0.7949 0.055 Uiso 1 1 calc R . .
N6 N 0.6180(4) -0.0596(2) 0.70252(17) 0.0382(8) Uani 1 1 d . . .
Co1 Co 0.67844(6) 0.03281(3) 0.73211(3) 0.03334(18) Uani 1 1 d . . .
O1 O 0.5793(3) -0.13648(18) 1.04817(15) 0.0470(7) Uani 1 1 d . . .
C31 C 0.6797(5) -0.2007(3) 1.0812(2) 0.0460(10) Uani 1 1 d . . .
H21 H 0.7775 -0.1791 1.0822 0.055 Uiso 1 1 calc R . .
H22 H 0.7007 -0.2387 1.0549 0.055 Uiso 1 1 calc R . .
C32 C 0.6011(5) -0.2424(3) 1.1549(2) 0.0479(11) Uani 1 1 d . . .
H23 H 0.5009 -0.2610 1.1531 0.057 Uiso 1 1 calc R . .
H24 H 0.5832 -0.2041 1.1809 0.057 Uiso 1 1 calc R . .
C33 C 0.6950(6) -0.3134(3) 1.1933(2) 0.0566(12) Uani 1 1 d . . .
H25 H 0.7933 -0.2940 1.1962 0.068 Uiso 1 1 calc R . .
H26 H 0.7172 -0.3498 1.1654 0.068 Uiso 1 1 calc R . .
C34 C 0.6199(7) -0.3611(3) 1.2671(2) 0.0613(14) Uani 1 1 d . . .
H27 H 0.5201 -0.3788 1.2641 0.074 Uiso 1 1 calc R . .
H28 H 0.6834 -0.4098 1.2854 0.074 Uiso 1 1 calc R . .
C35 C 0.5947(6) -0.3179(3) 1.3195(2) 0.0540(12) Uani 1 1 d . . .
H29 H 0.5239 -0.2717 1.3036 0.065 Uiso 1 1 calc R . .
H30 H 0.6928 -0.2964 1.3202 0.065 Uiso 1 1 calc R . .
C36 C 0.5308(7) -0.3699(3) 1.3937(2) 0.0581(13) Uani 1 1 d . . .
H31 H 0.4296 -0.3884 1.3933 0.070 Uiso 1 1 calc R . .
H32 H 0.5980 -0.4180 1.4082 0.070 Uiso 1 1 calc R . .
C37 C 0.5142(6) -0.3292(3) 1.4481(2) 0.0540(12) Uani 1 1 d . . .
H33 H 0.4467 -0.2811 1.4340 0.065 Uiso 1 1 calc R . .
H34 H 0.6152 -0.3109 1.4490 0.065 Uiso 1 1 calc R . .
C38 C 0.4498(7) -0.3832(3) 1.5214(2) 0.0631(14) Uani 1 1 d . . .
H35 H 0.3444 -0.3963 1.5212 0.076 Uiso 1 1 calc R . .
H36 H 0.5103 -0.4341 1.5326 0.076 Uiso 1 1 calc R . .
C39 C 0.4475(6) -0.3491(3) 1.5793(2) 0.0507(11) Uani 1 1 d . . .
H37 H 0.3740 -0.3031 1.5727 0.061 Uiso 1 1 calc R . .
H38 H 0.5495 -0.3286 1.5756 0.061 Uiso 1 1 calc R . .
C40 C 0.4043(6) -0.4098(3) 1.6519(2) 0.0550(12) Uani 1 1 d . . .
H39 H 0.4659 -0.4595 1.6548 0.066 Uiso 1 1 calc R . .
H40 H 0.2962 -0.4231 1.6579 0.066 Uiso 1 1 calc R . .
C41 C 0.4253(6) -0.3839(3) 1.7128(2) 0.0551(12) Uani 1 1 d . . .
H41 H 0.5282 -0.3618 1.7031 0.066 Uiso 1 1 calc R . .
H42 H 0.3503 -0.3403 1.7155 0.066 Uiso 1 1 calc R . .
C42 C 0.4067(6) -0.4512(3) 1.7835(2) 0.0564(12) Uani 1 1 d . . .
H43 H 0.3007 -0.4698 1.7950 0.068 Uiso 1 1 calc R . .
H44 H 0.4745 -0.4969 1.7792 0.068 Uiso 1 1 calc R . .
C43 C 0.4409(7) -0.4293(4) 1.8432(3) 0.0706(15) Uani 1 1 d . . .
H45 H 0.3686 -0.3863 1.8502 0.085 Uiso 1 1 calc R . .
H46 H 0.5449 -0.4080 1.8311 0.085 Uiso 1 1 calc R . .
C44 C 0.4293(8) -0.5014(4) 1.9121(3) 0.0835(19) Uani 1 1 d . . .
H47 H 0.3278 -0.5241 1.9233 0.125 Uiso 1 1 calc R . .
H48 H 0.4464 -0.4839 1.9504 0.125 Uiso 1 1 calc R . .
H49 H 0.5064 -0.5424 1.9066 0.125 Uiso 1 1 calc R . .
O2 O 0.8683(4) 0.1581(2) 0.41677(16) 0.0593(9) Uani 1 1 d . . .
C45 C 0.9610(8) 0.2263(3) 0.3831(3) 0.0724(17) Uani 1 1 d . . .
H50 H 1.0514 0.2205 0.4064 0.087 Uiso 1 1 calc R . .
H51 H 0.9030 0.2754 0.3858 0.087 Uiso 1 1 calc R . .
C46 C 1.0094(10) 0.2319(3) 0.3069(3) 0.102(3) Uani 1 1 d . . .
H52 H 1.0891 0.1900 0.3058 0.122 Uiso 1 1 calc R . .
H53 H 0.9208 0.2179 0.2909 0.122 Uiso 1 1 calc R . .
C47 C 1.0588(16) 0.2967(5) 0.2623(4) 0.209(7) Uani 1 1 d . . .
H54 H 1.1466 0.3103 0.2791 0.251 Uiso 1 1 calc R . .
H55 H 0.9787 0.3382 0.2642 0.251 Uiso 1 1 calc R . .
C48 C 1.1098(11) 0.3070(4) 0.1845(3) 0.118(3) Uani 1 1 d . . .
H56 H 1.1929 0.3460 0.1654 0.142 Uiso 1 1 calc R . .
H57 H 1.1525 0.2549 0.1813 0.142 Uiso 1 1 calc R . .
C49 C 0.9887(8) 0.3350(4) 0.1382(3) 0.084(2) Uani 1 1 d . . .
H58 H 0.9402 0.3849 0.1439 0.101 Uiso 1 1 calc R . .
H59 H 0.9095 0.2939 0.1545 0.101 Uiso 1 1 calc R . .
C50 C 1.0464(7) 0.3507(3) 0.0603(3) 0.0653(14) Uani 1 1 d . . .
H60 H 1.1289 0.3899 0.0448 0.078 Uiso 1 1 calc R . .
H61 H 1.0914 0.3001 0.0547 0.078 Uiso 1 1 calc R . .
C51 C 0.9287(6) 0.3822(3) 0.0115(3) 0.0686(15) Uani 1 1 d . . .
H62 H 0.8488 0.3418 0.0248 0.082 Uiso 1 1 calc R . .
H63 H 0.8798 0.4316 0.0182 0.082 Uiso 1 1 calc R . .
C52 C 0.9943(6) 0.4007(4) -0.0657(3) 0.0663(14) Uani 1 1 d . . .
H64 H 1.0435 0.3511 -0.0720 0.080 Uiso 1 1 calc R . .
H65 H 1.0746 0.4407 -0.0786 0.080 Uiso 1 1 calc R . .
C53 C 0.8802(6) 0.4325(3) -0.1166(3) 0.0657(14) Uani 1 1 d . . .
H66 H 0.8037 0.3912 -0.1066 0.079 Uiso 1 1 calc R . .
H67 H 0.8261 0.4804 -0.1089 0.079 Uiso 1 1 calc R . .
C54 C 0.9557(6) 0.4547(4) -0.1928(3) 0.0684(15) Uani 1 1 d . . .
H68 H 1.0115 0.4067 -0.1993 0.082 Uiso 1 1 calc R . .
H69 H 1.0320 0.4959 -0.2019 0.082 Uiso 1 1 calc R . .
C55 C 0.8500(6) 0.4865(3) -0.2480(3) 0.0660(14) Uani 1 1 d . . .
H70 H 0.7824 0.4432 -0.2437 0.079 Uiso 1 1 calc R . .
H71 H 0.7853 0.5309 -0.2388 0.079 Uiso 1 1 calc R . .
C56 C 0.9372(6) 0.5165(3) -0.3222(3) 0.0639(14) Uani 1 1 d . . .
H72 H 1.0047 0.5598 -0.3261 0.077 Uiso 1 1 calc R . .
H73 H 1.0028 0.4721 -0.3308 0.077 Uiso 1 1 calc R . .
C57 C 0.8381(8) 0.5481(4) -0.3787(3) 0.091(2) Uani 1 1 d . . .
H74 H 0.7679 0.5901 -0.3684 0.109 Uiso 1 1 calc R . .
H75 H 0.7753 0.5038 -0.3769 0.109 Uiso 1 1 calc R . .
C58 C 0.9257(10) 0.5830(5) -0.4530(4) 0.108(3) Uani 1 1 d . . .
H76 H 0.9822 0.6295 -0.4565 0.162 Uiso 1 1 calc R . .
H77 H 0.8542 0.5997 -0.4868 0.162 Uiso 1 1 calc R . .
H78 H 0.9972 0.5422 -0.4635 0.162 Uiso 1 1 calc R . .
O3 O 0.4019(6) -0.2246(3) 0.9046(2) 0.0920(14) Uani 1 1 d . . .
H79 H 0.3412 -0.2079 0.9332 0.138 Uiso 1 1 calc R . .
C59 C 0.4983(8) -0.2843(4) 0.9414(4) 0.090(2) Uani 1 1 d . . .
H80 H 0.5534 -0.2626 0.9678 0.134 Uiso 1 1 calc R . .
H81 H 0.5712 -0.3026 0.9079 0.134 Uiso 1 1 calc R . .
H82 H 0.4377 -0.3296 0.9741 0.134 Uiso 1 1 calc R . .
B1 B 0.8491(7) 0.1755(4) 0.9504(4) 0.0663(17) Uani 1 1 d . . .
F1 F 0.8265(5) 0.1061(2) 0.9388(2) 0.1053(13) Uani 1 1 d . . .
F2 F 0.9618(5) 0.2185(3) 0.8976(2) 0.1106(13) Uani 1 1 d . . .
F3 F 0.7218(5) 0.2235(3) 0.9414(3) 0.1260(16) Uani 1 1 d . . .
F4 F 0.8712(10) 0.1652(4) 1.0131(3) 0.207(3) Uani 1 1 d . . .
B2 B 0.2423(7) 0.1550(4) 0.5387(3) 0.0597(15) Uani 1 1 d . . .
F5 F 0.1699(4) 0.09036(19) 0.53793(18) 0.0850(10) Uani 1 1 d . . .
F6 F 0.3903(4) 0.1340(3) 0.5488(2) 0.1140(15) Uani 1 1 d . . .
F7 F 0.2432(4) 0.2154(2) 0.47516(17) 0.0856(10) Uani 1 1 d . . .
F8 F 0.1658(4) 0.1807(2) 0.59224(16) 0.0791(10) Uani 1 1 d . . .

loop_
_atom_site_aniso_label
_atom_site_aniso_U_11
_atom_site_aniso_U_22
_atom_site_aniso_U_33
_atom_site_aniso_U_23
_atom_site_aniso_U_13
_atom_site_aniso_U_12
N1 0.047(2) 0.0351(19) 0.042(2) -0.0189(16) -0.0202(16) 0.0115(15)
C1 0.045(2) 0.037(2) 0.037(2) -0.0135(18) -0.0141(18) 0.0027(18)
C2 0.038(2) 0.045(2) 0.052(3) -0.020(2) -0.0196(19) 0.0093(18)
C3 0.043(2) 0.052(3) 0.058(3) -0.031(2) -0.016(2) 0.014(2)
C4 0.038(2) 0.045(2) 0.038(2) -0.020(2) -0.0033(17) 0.0057(18)
C5 0.037(2) 0.030(2) 0.040(2) -0.0167(18) -0.0119(17) 0.0069(16)
C6 0.039(2) 0.032(2) 0.038(2) -0.0185(18) -0.0126(17) 0.0076(16)
C7 0.037(2) 0.041(2) 0.038(2) -0.0188(19) -0.0083(17) 0.0070(17)
C8 0.048(2) 0.040(2) 0.032(2) -0.0152(19) -0.0139(17) 0.0070(18)
C9 0.040(2) 0.039(2) 0.032(2) -0.0118(18) -0.0123(16) 0.0087(17)
C10 0.034(2) 0.030(2) 0.040(2) -0.0145(17) -0.0108(16) 0.0037(16)
N2 0.0325(17) 0.0345(18) 0.0331(18) -0.0137(15) -0.0080(13) 0.0070(13)
C11 0.039(2) 0.031(2) 0.035(2) -0.0109(17) -0.0134(16) 0.0028(16)
C12 0.042(2) 0.044(2) 0.043(2) -0.014(2) -0.0149(19) 0.0093(18)
C13 0.034(2) 0.052(3) 0.059(3) -0.021(2) -0.016(2) 0.0102(19)
C14 0.046(2) 0.048(3) 0.047(3) -0.021(2) -0.008(2) 0.009(2)
C15 0.051(3) 0.042(2) 0.040(2) -0.016(2) -0.0140(19) 0.0077(19)
N3 0.0286(16) 0.0345(18) 0.0345(18) -0.0114(15) -0.0003(13) -0.0002(13)
N4 0.0331(17) 0.0373(19) 0.0387(19) -0.0148(16) -0.0087(14) 0.0045(14)
C16 0.047(2) 0.057(3) 0.044(3) -0.029(2) -0.018(2) 0.015(2)
C17 0.072(3) 0.062(3) 0.065(4) -0.040(3) -0.027(3) 0.013(3)
C18 0.080(4) 0.047(3) 0.081(4) -0.033(3) -0.020(3) 0.000(3)
C19 0.072(3) 0.038(3) 0.058(3) -0.015(2) -0.013(2) -0.003(2)
C20 0.042(2) 0.033(2) 0.034(2) -0.0108(18) -0.0097(17) 0.0064(17)
C21 0.039(2) 0.035(2) 0.039(2) -0.0143(18) -0.0124(17) 0.0094(17)
C22 0.057(3) 0.032(2) 0.035(2) -0.0065(18) -0.0115(19) 0.0055(19)
C23 0.053(3) 0.053(3) 0.030(2) -0.011(2) -0.0121(19) 0.011(2)
C24 0.054(3) 0.045(3) 0.034(2) -0.014(2) -0.0113(19) 0.006(2)
C25 0.038(2) 0.044(2) 0.039(2) -0.019(2) -0.0121(17) 0.0106(17)
N5 0.0278(15) 0.0309(17) 0.0320(17) -0.0096(14) -0.0028(12) -0.0007(13)
C26 0.0225(17) 0.042(2) 0.041(2) -0.0182(19) 0.0014(15) -0.0030(15)
C27 0.066(3) 0.052(3) 0.053(3) -0.030(2) -0.013(2) 0.004(2)
C28 0.062(3) 0.052(3) 0.066(3) -0.033(3) -0.002(2) -0.012(2)
C29 0.053(3) 0.044(3) 0.061(3) -0.024(2) -0.007(2) 0.003(2)
C30 0.050(3) 0.042(3) 0.042(2) -0.014(2) -0.006(2) 0.008(2)
N6 0.0431(19) 0.039(2) 0.0338(19) -0.0153(16) -0.0106(15) 0.0137(15)
Co1 0.0382(3) 0.0327(3) 0.0300(3) -0.0111(2) -0.0104(2) 0.0067(2)
O1 0.0486(17) 0.0548(19) 0.0352(16) -0.0142(14) -0.0112(13) 0.0160(14)
C31 0.053(3) 0.049(3) 0.034(2) -0.013(2) -0.0100(19) 0.015(2)
C32 0.057(3) 0.047(3) 0.035(2) -0.014(2) -0.001(2) 0.008(2)
C33 0.067(3) 0.050(3) 0.046(3) -0.014(2) -0.003(2) 0.015(2)
C34 0.090(4) 0.043(3) 0.042(3) -0.009(2) -0.007(3) 0.013(3)
C35 0.074(3) 0.044(3) 0.041(3) -0.011(2) -0.013(2) 0.009(2)
C36 0.088(4) 0.041(3) 0.039(3) -0.007(2) -0.012(2) 0.006(2)
C37 0.071(3) 0.049(3) 0.043(3) -0.015(2) -0.016(2) 0.008(2)
C38 0.092(4) 0.055(3) 0.042(3) -0.014(2) -0.016(3) -0.001(3)
C39 0.062(3) 0.050(3) 0.041(3) -0.015(2) -0.015(2) 0.006(2)
C40 0.070(3) 0.055(3) 0.042(3) -0.016(2) -0.011(2) -0.006(2)
C41 0.074(3) 0.049(3) 0.047(3) -0.021(2) -0.012(2) -0.001(2)
C42 0.064(3) 0.063(3) 0.047(3) -0.022(2) -0.014(2) -0.003(2)
C43 0.080(4) 0.087(4) 0.055(3) -0.036(3) -0.014(3) 0.001(3)
C44 0.088(4) 0.110(5) 0.048(3) -0.019(3) -0.023(3) 0.009(4)
O2 0.081(2) 0.059(2) 0.0273(16) -0.0045(15) -0.0036(15) 0.0016(18)
C45 0.107(5) 0.048(3) 0.041(3) -0.004(2) 0.010(3) 0.013(3)
C46 0.165(7) 0.047(3) 0.055(4) -0.004(3) 0.043(4) 0.016(4)
C47 0.44(2) 0.089(6) 0.039(4) -0.005(4) 0.018(7) 0.125(9)
C48 0.224(9) 0.075(4) 0.033(3) -0.010(3) -0.012(4) 0.069(5)
C49 0.120(5) 0.059(3) 0.047(3) -0.008(3) 0.026(3) 0.017(3)
C50 0.078(4) 0.058(3) 0.047(3) -0.009(3) 0.004(3) 0.004(3)
C51 0.068(3) 0.063(3) 0.067(4) -0.021(3) 0.005(3) 0.008(3)
C52 0.058(3) 0.078(4) 0.058(3) -0.020(3) -0.007(3) 0.011(3)
C53 0.049(3) 0.066(3) 0.071(4) -0.015(3) -0.002(2) 0.006(2)
C54 0.058(3) 0.075(4) 0.067(4) -0.017(3) -0.019(3) 0.013(3)
C55 0.051(3) 0.064(3) 0.077(4) -0.013(3) -0.018(3) 0.004(2)
C56 0.071(3) 0.052(3) 0.070(4) -0.019(3) -0.019(3) 0.006(3)
C57 0.080(4) 0.108(5) 0.077(4) -0.018(4) -0.026(4) 0.010(4)
C58 0.143(7) 0.110(6) 0.069(5) -0.032(4) -0.026(5) 0.022(5)
O3 0.118(4) 0.088(3) 0.053(2) -0.011(2) -0.003(2) 0.006(3)
C59 0.078(4) 0.104(5) 0.106(6) -0.057(5) -0.023(4) 0.008(4)
B1 0.054(4) 0.085(5) 0.058(4) -0.024(4) -0.004(3) -0.002(3)
F1 0.106(3) 0.094(3) 0.104(3) -0.042(2) 0.030(2) -0.006(2)
F2 0.084(3) 0.124(3) 0.119(3) -0.046(3) 0.010(2) -0.016(2)
F3 0.080(3) 0.127(4) 0.186(5) -0.072(3) -0.036(3) 0.028(2)
F4 0.363(10) 0.193(6) 0.103(4) -0.060(4) -0.151(5) 0.079(6)
B2 0.065(4) 0.071(4) 0.051(4) -0.034(3) -0.014(3) 0.020(3)
F5 0.100(3) 0.066(2) 0.083(2) -0.0325(18) 0.0195(19) -0.0119(18)
F6 0.068(2) 0.198(4) 0.106(3) -0.094(3) -0.033(2) 0.057(3)
F7 0.117(3) 0.072(2) 0.059(2) -0.0131(17) -0.0074(19) -0.0092(19)
F8 0.073(2) 0.115(3) 0.0605(19) -0.0514(19) -0.0097(16) 0.0274(18)

loop_
_atom_type_symbol
_atom_type_description
_atom_type_scat_dispersion_real
_atom_type_scat_dispersion_imag
_atom_type_scat_source
C C 0.0033 0.0016 'International Tables Vol C Tables 4.2.6.8 and 6.1.1.4'
H H 0.0000 0.0000 'International Tables Vol C Tables 4.2.6.8 and 6.1.1.4'
B B 0.0013 0.0007 'International Tables Vol C Tables 4.2.6.8 and 6.1.1.4'
N N 0.0061 0.0033 'International Tables Vol C Tables 4.2.6.8 and 6.1.1.4'
O O 0.0106 0.0060 'International Tables Vol C Tables 4.2.6.8 and 6.1.1.4'
F F 0.0171 0.0103 'International Tables Vol C Tables 4.2.6.8 and 6.1.1.4'
Co Co 0.3494 0.9721 'International Tables Vol C Tables 4.2.6.8 and 6.1.1.4'

loop_
_geom_angle_atom_site_label_1
_geom_angle_atom_site_label_2
_geom_angle_atom_site_label_3
_geom_angle
_geom_angle_site_symmetry_1
_geom_angle_site_symmetry_3
_geom_angle_publ_flag
C1 N1 C5 116.6(4) . . ?
C1 N1 Co1 129.3(3) . . ?
C5 N1 Co1 114.1(2) . . ?
N1 C1 C2 124.4(4) . . ?
N1 C1 H1 117.8 . . ?
C2 C1 H1 117.8 . . ?
C1 C2 C3 118.7(4) . . ?
C1 C2 H2 120.7 . . ?
C3 C2 H2 120.7 . . ?
C2 C3 C4 119.0(4) . . ?
C2 C3 H3 120.5 . . ?
C4 C3 H3 120.5 . . ?
C5 C4 C3 119.2(4) . . ?
C5 C4 H4 120.4 . . ?
C3 C4 H4 120.4 . . ?
N1 C5 C4 122.2(4) . . ?
N1 C5 C6 113.0(3) . . ?
C4 C5 C6 124.8(4) . . ?
N2 C6 C7 122.0(4) . . ?
N2 C6 C5 115.0(3) . . ?
C7 C6 C5 123.0(4) . . ?
C6 C7 C8 118.0(4) . . ?
C6 C7 H5 121.0 . . ?
C8 C7 H5 121.0 . . ?
O1 C8 C9 124.7(4) . . ?
O1 C8 C7 115.2(4) . . ?
C9 C8 C7 120.1(4) . . ?
C10 C9 C8 118.2(4) . . ?
C10 C9 H6 120.9 . . ?
C8 C9 H6 120.9 . . ?
N2 C10 C9 122.0(4) . . ?
N2 C10 C11 113.7(3) . . ?
C9 C10 C11 124.3(3) . . ?
C6 N2 C10 119.7(3) . . ?
C6 N2 Co1 120.2(3) . . ?
C10 N2 Co1 120.0(3) . . ?
N3 C11 C12 120.7(4) . . ?
N3 C11 C10 115.4(3) . . ?
C12 C11 C10 123.9(4) . . ?
C13 C12 C11 119.4(4) . . ?
C13 C12 H7 120.3 . . ?
C11 C12 H7 120.3 . . ?
C14 C13 C12 119.0(4) . . ?
C14 C13 H8 120.5 . . ?
C12 C13 H8 120.5 . . ?
C13 C14 C15 120.1(4) . . ?
C13 C14 H9 120.0 . . ?
C15 C14 H9 120.0 . . ?
N3 C15 C14 121.7(4) . . ?
N3 C15 H10 119.2 . . ?
C14 C15 H10 119.2 . . ?
C15 N3 C11 119.2(3) . . ?
C15 N3 Co1 128.2(3) . . ?
C11 N3 Co1 112.6(2) . . ?
C20 N4 C16 118.6(4) . . ?
C20 N4 Co1 114.1(3) . . ?
C16 N4 Co1 127.3(3) . . ?
N4 C16 C17 121.6(5) . . ?
N4 C16 H11 119.2 . . ?
C17 C16 H11 119.2 . . ?
C18 C17 C16 119.5(5) . . ?
C18 C17 H12 120.3 . . ?
C16 C17 H12 120.3 . . ?
C17 C18 C19 119.8(5) . . ?
C17 C18 H13 120.1 . . ?
C19 C18 H13 120.1 . . ?
C18 C19 C20 118.6(5) . . ?
C18 C19 H14 120.7 . . ?
C20 C19 H14 120.7 . . ?
N4 C20 C19 122.0(4) . . ?
N4 C20 C21 113.5(3) . . ?
C19 C20 C21 124.6(4) . . ?
N5 C21 C22 122.3(4) . . ?
N5 C21 C20 113.7(3) . . ?
C22 C21 C20 123.9(4) . . ?
C21 C22 C23 117.2(4) . . ?
C21 C22 H15 121.4 . . ?
C23 C22 H15 121.4 . . ?
O2 C23 C24 116.6(4) . . ?
O2 C23 C22 123.7(4) . . ?
C24 C23 C22 119.7(4) . . ?
C25 C24 C23 119.4(4) . . ?
C25 C24 H16 120.3 . . ?
C23 C24 H16 120.3 . . ?
N5 C25 C24 121.7(4) . . ?
N5 C25 C26 112.6(3) . . ?
C24 C25 C26 125.7(4) . . ?
C21 N5 C25 119.8(3) . . ?
C21 N5 Co1 119.5(3) . . ?
C25 N5 Co1 119.9(3) . . ?
N6 C26 C27 122.3(4) . . ?
N6 C26 C25 113.2(3) . . ?
C27 C26 C25 124.5(4) . . ?
C26 C27 C28 119.3(4) . . ?
C26 C27 H17 120.4 . . ?
C28 C27 H17 120.4 . . ?
C29 C28 C27 118.3(4) . . ?
C29 C28 H18 120.9 . . ?
C27 C28 H18 120.9 . . ?
C28 C29 C30 120.4(5) . . ?
C28 C29 H19 119.8 . . ?
C30 C29 H19 119.8 . . ?
N6 C30 C29 122.0(4) . . ?
N6 C30 H20 119.0 . . ?
C29 C30 H20 119.0 . . ?
C26 N6 C30 117.7(3) . . ?
C26 N6 Co1 114.8(3) . . ?
C30 N6 Co1 127.4(3) . . ?
N5 Co1 N2 175.77(13) . . ?
N5 Co1 N6 78.78(13) . . ?
N2 Co1 N6 99.57(13) . . ?
N5 Co1 N4 78.66(13) . . ?
N2 Co1 N4 102.95(13) . . ?
N6 Co1 N4 157.44(14) . . ?
N5 Co1 N3 97.81(12) . . ?
N2 Co1 N3 78.29(12) . . ?
N6 Co1 N3 91.61(13) . . ?
N4 Co1 N3 91.54(12) . . ?
N5 Co1 N1 106.13(13) . . ?
N2 Co1 N1 77.75(13) . . ?
N6 Co1 N1 92.38(13) . . ?
N4 Co1 N1 93.75(12) . . ?
N3 Co1 N1 156.05(13) . . ?
C8 O1 C31 118.1(3) . . ?
O1 C31 C32 107.1(4) . . ?
O1 C31 H21 110.3 . . ?
C32 C31 H21 110.3 . . ?
O1 C31 H22 110.3 . . ?
C32 C31 H22 110.3 . . ?
H21 C31 H22 108.6 . . ?
C31 C32 C33 111.2(4) . . ?
C31 C32 H23 109.4 . . ?
C33 C32 H23 109.4 . . ?
C31 C32 H24 109.4 . . ?
C33 C32 H24 109.4 . . ?
H23 C32 H24 108.0 . . ?
C32 C33 C34 114.4(4) . . ?
C32 C33 H25 108.7 . . ?
C34 C33 H25 108.7 . . ?
C32 C33 H26 108.7 . . ?
C34 C33 H26 108.7 . . ?
H25 C33 H26 107.6 . . ?
C35 C34 C33 116.0(4) . . ?
C35 C34 H27 108.3 . . ?
C33 C34 H27 108.3 . . ?
C35 C34 H28 108.3 . . ?
C33 C34 H28 108.3 . . ?
H27 C34 H28 107.4 . . ?
C34 C35 C36 114.0(4) . . ?
C34 C35 H29 108.8 . . ?
C36 C35 H29 108.8 . . ?
C34 C35 H30 108.8 . . ?
C36 C35 H30 108.8 . . ?
H29 C35 H30 107.6 . . ?
C37 C36 C35 114.8(4) . . ?
C37 C36 H31 108.6 . . ?
C35 C36 H31 108.6 . . ?
C37 C36 H32 108.6 . . ?
C35 C36 H32 108.6 . . ?
H31 C36 H32 107.5 . . ?
C36 C37 C38 113.1(4) . . ?
C36 C37 H33 109.0 . . ?
C38 C37 H33 109.0 . . ?
C36 C37 H34 109.0 . . ?
C38 C37 H34 109.0 . . ?
H33 C37 H34 107.8 . . ?
C39 C38 C37 115.4(4) . . ?
C39 C38 H35 108.4 . . ?
C37 C38 H35 108.4 . . ?
C39 C38 H36 108.4 . . ?
C37 C38 H36 108.4 . . ?
H35 C38 H36 107.5 . . ?
C38 C39 C40 112.8(4) . . ?
C38 C39 H37 109.0 . . ?
C40 C39 H37 109.0 . . ?
C38 C39 H38 109.0 . . ?
C40 C39 H38 109.0 . . ?
H37 C39 H38 107.8 . . ?
C39 C40 C41 115.6(4) . . ?
C39 C40 H39 108.4 . . ?
C41 C40 H39 108.4 . . ?
C39 C40 H40 108.4 . . ?
C41 C40 H40 108.4 . . ?
H39 C40 H40 107.4 . . ?
C42 C41 C40 113.7(4) . . ?
C42 C41 H41 108.8 . . ?
C40 C41 H41 108.8 . . ?
C42 C41 H42 108.8 . . ?
C40 C41 H42 108.8 . . ?
H41 C41 H42 107.7 . . ?
C43 C42 C41 114.8(4) . . ?
C43 C42 H43 108.6 . . ?
C41 C42 H43 108.6 . . ?
C43 C42 H44 108.6 . . ?
C41 C42 H44 108.6 . . ?
H43 C42 H44 107.5 . . ?
C42 C43 C44 112.0(5) . . ?
C42 C43 H45 109.2 . . ?
C44 C43 H45 109.2 . . ?
C42 C43 H46 109.2 . . ?
C44 C43 H46 109.2 . . ?
H45 C43 H46 107.9 . . ?
C43 C44 H47 109.5 . . ?
C43 C44 H48 109.5 . . ?
H47 C44 H48 109.5 . . ?
C43 C44 H49 109.5 . . ?
H47 C44 H49 109.5 . . ?
H48 C44 H49 109.5 . . ?
C23 O2 C45 119.1(4) . . ?
O2 C45 C46 107.2(5) . . ?
O2 C45 H50 110.3 . . ?
C46 C45 H50 110.3 . . ?
O2 C45 H51 110.3 . . ?
C46 C45 H51 110.3 . . ?
H50 C45 H51 108.5 . . ?
C47 C46 C45 119.3(6) . . ?
C47 C46 H52 107.5 . . ?
C45 C46 H52 107.5 . . ?
C47 C46 H53 107.5 . . ?
C45 C46 H53 107.5 . . ?
H52 C46 H53 107.0 . . ?
C46 C47 C48 122.4(8) . . ?
C46 C47 H54 106.7 . . ?
C48 C47 H54 106.7 . . ?
C46 C47 H55 106.7 . . ?
C48 C47 H55 106.7 . . ?
H54 C47 H55 106.6 . . ?
C49 C48 C47 116.1(8) . . ?
C49 C48 H56 108.3 . . ?
C47 C48 H56 108.3 . . ?
C49 C48 H57 108.3 . . ?
C47 C48 H57 108.3 . . ?
H56 C48 H57 107.4 . . ?
C48 C49 C50 114.5(5) . . ?
C48 C49 H58 108.6 . . ?
C50 C49 H58 108.6 . . ?
C48 C49 H59 108.6 . . ?
C50 C49 H59 108.6 . . ?
H58 C49 H59 107.6 . . ?
C51 C50 C49 116.1(5) . . ?
C51 C50 H60 108.3 . . ?
C49 C50 H60 108.3 . . ?
C51 C50 H61 108.3 . . ?
C49 C50 H61 108.3 . . ?
H60 C50 H61 107.4 . . ?
C52 C51 C50 113.6(5) . . ?
C52 C51 H62 108.8 . . ?
C50 C51 H62 108.8 . . ?
C52 C51 H63 108.8 . . ?
C50 C51 H63 108.8 . . ?
H62 C51 H63 107.7 . . ?
C51 C52 C53 115.4(5) . . ?
C51 C52 H64 108.4 . . ?
C53 C52 H64 108.4 . . ?
C51 C52 H65 108.4 . . ?
C53 C52 H65 108.4 . . ?
H64 C52 H65 107.5 . . ?
C54 C53 C52 112.2(4) . . ?
C54 C53 H66 109.2 . . ?
C52 C53 H66 109.2 . . ?
C54 C53 H67 109.2 . . ?
C52 C53 H67 109.2 . . ?
H66 C53 H67 107.9 . . ?
C53 C54 C55 116.1(5) . . ?
C53 C54 H68 108.3 . . ?
C55 C54 H68 108.3 . . ?
C53 C54 H69 108.3 . . ?
C55 C54 H69 108.2 . . ?
H68 C54 H69 107.4 . . ?
C56 C55 C54 112.2(4) . . ?
C56 C55 H70 109.2 . . ?
C54 C55 H70 109.2 . . ?
C56 C55 H71 109.2 . . ?
C54 C55 H71 109.2 . . ?
H70 C55 H71 107.9 . . ?
C57 C56 C55 114.3(5) . . ?
C57 C56 H72 108.7 . . ?
C55 C56 H72 108.7 . . ?
C57 C56 H73 108.7 . . ?
C55 C56 H73 108.7 . . ?
H72 C56 H73 107.6 . . ?
C56 C57 C58 114.2(6) . . ?
C56 C57 H74 108.7 . . ?
C58 C57 H74 108.7 . . ?
C56 C57 H75 108.7 . . ?
C58 C57 H75 108.7 . . ?
H74 C57 H75 107.6 . . ?
C57 C58 H76 109.5 . . ?
C57 C58 H77 109.5 . . ?
H76 C58 H77 109.5 . . ?
C57 C58 H78 109.5 . . ?
H76 C58 H78 109.5 . . ?
H77 C58 H78 109.5 . . ?
C59 O3 H79 109.5 . . ?
O3 C59 H80 109.5 . . ?
O3 C59 H81 109.5 . . ?
H80 C59 H81 109.5 . . ?
O3 C59 H82 109.5 . . ?
H80 C59 H82 109.5 . . ?
H81 C59 H82 109.5 . . ?
F4 B1 F3 105.3(6) . . ?
F4 B1 F1 114.5(7) . . ?
F3 B1 F1 109.1(5) . . ?
F4 B1 F2 114.2(7) . . ?
F3 B1 F2 104.6(6) . . ?
F1 B1 F2 108.6(5) . . ?
F7 B2 F5 109.1(5) . . ?
F7 B2 F6 108.6(5) . . ?
F5 B2 F6 110.1(5) . . ?
F7 B2 F8 109.9(5) . . ?
F5 B2 F8 109.3(5) . . ?
F6 B2 F8 109.9(5) . . ?

loop_
_geom_bond_atom_site_label_1
_geom_bond_atom_site_label_2
_geom_bond_distance
_geom_bond_site_symmetry_2
_geom_bond_publ_flag
N1 C1 1.339(5) . ?
N1 C5 1.370(5) . ?
N1 Co1 2.144(4) . ?
C1 C2 1.362(6) . ?
C1 H1 0.9500 . ?
C2 C3 1.377(6) . ?
C2 H2 0.9500 . ?
C3 C4 1.386(6) . ?
C3 H3 0.9500 . ?
C4 C5 1.374(5) . ?
C4 H4 0.9500 . ?
C5 C6 1.482(5) . ?
C6 N2 1.342(5) . ?
C6 C7 1.381(6) . ?
C7 C8 1.402(5) . ?
C7 H5 0.9500 . ?
C8 O1 1.344(5) . ?
C8 C9 1.389(6) . ?
C9 C10 1.380(5) . ?
C9 H6 0.9500 . ?
C10 N2 1.350(5) . ?
C10 C11 1.474(5) . ?
N2 Co1 1.966(3) . ?
C11 N3 1.359(5) . ?
C11 C12 1.395(5) . ?
C12 C13 1.393(6) . ?
C12 H7 0.9500 . ?
C13 C14 1.355(6) . ?
C13 H8 0.9500 . ?
C14 C15 1.390(6) . ?
C14 H9 0.9500 . ?
C15 N3 1.340(5) . ?
C15 H10 0.9500 . ?
N3 Co1 2.144(3) . ?
N4 C20 1.346(5) . ?
N4 C16 1.348(5) . ?
N4 Co1 2.084(3) . ?
C16 C17 1.382(7) . ?
C16 H11 0.9500 . ?
C17 C18 1.357(8) . ?
C17 H12 0.9500 . ?
C18 C19 1.380(7) . ?
C18 H13 0.9500 . ?
C19 C20 1.382(6) . ?
C19 H14 0.9500 . ?
C20 C21 1.486(5) . ?
C21 N5 1.326(5) . ?
C21 C22 1.402(6) . ?
C22 C23 1.405(6) . ?
C22 H15 0.9500 . ?
C23 O2 1.351(5) . ?
C23 C24 1.375(6) . ?
C24 C25 1.374(6) . ?
C24 H16 0.9500 . ?
C25 N5 1.348(5) . ?
C25 C26 1.496(6) . ?
N5 Co1 1.945(3) . ?
C26 N6 1.353(5) . ?
C26 C27 1.373(6) . ?
C27 C28 1.393(7) . ?
C27 H17 0.9500 . ?
C28 C29 1.363(7) . ?
C28 H18 0.9500 . ?
C29 C30 1.367(6) . ?
C29 H19 0.9500 . ?
C30 N6 1.356(5) . ?
C30 H20 0.9500 . ?
N6 Co1 2.079(3) . ?
O1 C31 1.440(5) . ?
C31 C32 1.502(6) . ?
C31 H21 0.9900 . ?
C31 H22 0.9900 . ?
C32 C33 1.511(6) . ?
C32 H23 0.9900 . ?
C32 H24 0.9900 . ?
C33 C34 1.516(6) . ?
C33 H25 0.9900 . ?
C33 H26 0.9900 . ?
C34 C35 1.501(6) . ?
C34 H27 0.9900 . ?
C34 H28 0.9900 . ?
C35 C36 1.517(6) . ?
C35 H29 0.9900 . ?
C35 H30 0.9900 . ?
C36 C37 1.508(6) . ?
C36 H31 0.9900 . ?
C36 H32 0.9900 . ?
C37 C38 1.516(7) . ?
C37 H33 0.9900 . ?
C37 H34 0.9900 . ?
C38 C39 1.507(6) . ?
C38 H35 0.9900 . ?
C38 H36 0.9900 . ?
C39 C40 1.510(6) . ?
C39 H37 0.9900 . ?
C39 H38 0.9900 . ?
C40 C41 1.519(6) . ?
C40 H39 0.9900 . ?
C40 H40 0.9900 . ?
C41 C42 1.518(7) . ?
C41 H41 0.9900 . ?
C41 H42 0.9900 . ?
C42 C43 1.495(7) . ?
C42 H43 0.9900 . ?
C42 H44 0.9900 . ?
C43 C44 1.537(8) . ?
C43 H45 0.9900 . ?
C43 H46 0.9900 . ?
C44 H47 0.9800 . ?
C44 H48 0.9800 . ?
C44 H49 0.9800 . ?
O2 C45 1.421(6) . ?
C45 C46 1.518(7) . ?
C45 H50 0.9900 . ?
C45 H51 0.9900 . ?
C46 C47 1.251(10) . ?
C46 H52 0.9900 . ?
C46 H53 0.9900 . ?
C47 C48 1.529(8) . ?
C47 H54 0.9900 . ?
C47 H55 0.9900 . ?
C48 C49 1.505(10) . ?
C48 H56 0.9900 . ?
C48 H57 0.9900 . ?
C49 C50 1.522(7) . ?
C49 H58 0.9900 . ?
C49 H59 0.9900 . ?
C50 C51 1.519(8) . ?
C50 H60 0.9900 . ?
C50 H61 0.9900 . ?
C51 C52 1.516(7) . ?
C51 H62 0.9900 . ?
C51 H63 0.9900 . ?
C52 C53 1.524(7) . ?
C52 H64 0.9900 . ?
C52 H65 0.9900 . ?
C53 C54 1.513(7) . ?
C53 H66 0.9900 . ?
C53 H67 0.9900 . ?
C54 C55 1.530(7) . ?
C54 H68 0.9900 . ?
C54 H69 0.9900 . ?
C55 C56 1.514(8) . ?
C55 H70 0.9900 . ?
C55 H71 0.9900 . ?
C56 C57 1.508(8) . ?
C56 H72 0.9900 . ?
C56 H73 0.9900 . ?
C57 C58 1.523(9) . ?
C57 H74 0.9900 . ?
C57 H75 0.9900 . ?
C58 H76 0.9800 . ?
C58 H77 0.9800 . ?
C58 H78 0.9800 . ?
O3 C59 1.399(7) . ?
O3 H79 0.8400 . ?
C59 H80 0.9800 . ?
C59 H81 0.9800 . ?
C59 H82 0.9800 . ?
B1 F4 1.283(8) . ?
B1 F3 1.362(8) . ?
B1 F1 1.374(8) . ?
B1 F2 1.392(7) . ?
B2 F7 1.369(7) . ?
B2 F5 1.372(7) . ?
B2 F6 1.375(7) . ?
B2 F8 1.383(6) . ?

loop_
_geom_torsion_atom_site_label_1
_geom_torsion_atom_site_label_2
_geom_torsion_atom_site_label_3
_geom_torsion_atom_site_label_4
_geom_torsion
_geom_torsion_site_symmetry_1
_geom_torsion_site_symmetry_2
_geom_torsion_site_symmetry_3
_geom_torsion_site_symmetry_4
_geom_torsion_publ_flag
C5 N1 C1 C2 1.4(6) . . . . ?
Co1 N1 C1 C2 179.6(3) . . . . ?
N1 C1 C2 C3 -1.7(6) . . . . ?
C1 C2 C3 C4 0.7(6) . . . . ?
C2 C3 C4 C5 0.3(6) . . . . ?
C1 N1 C5 C4 -0.3(5) . . . . ?
Co1 N1 C5 C4 -178.7(3) . . . . ?
C1 N1 C5 C6 179.2(3) . . . . ?
Co1 N1 C5 C6 0.8(4) . . . . ?
C3 C4 C5 N1 -0.5(6) . . . . ?
C3 C4 C5 C6 180.0(4) . . . . ?
N1 C5 C6 N2 -0.8(5) . . . . ?
C4 C5 C6 N2 178.7(4) . . . . ?
N1 C5 C6 C7 -179.2(3) . . . . ?
C4 C5 C6 C7 0.3(6) . . . . ?
N2 C6 C7 C8 -1.1(6) . . . . ?
C5 C6 C7 C8 177.2(3) . . . . ?
C6 C7 C8 O1 -178.7(3) . . . . ?
C6 C7 C8 C9 1.6(6) . . . . ?
O1 C8 C9 C10 178.9(4) . . . . ?
C7 C8 C9 C10 -1.4(6) . . . . ?
C8 C9 C10 N2 0.8(6) . . . . ?
C8 C9 C10 C11 -179.2(4) . . . . ?
C7 C6 N2 C10 0.4(5) . . . . ?
C5 C6 N2 C10 -178.0(3) . . . . ?
C7 C6 N2 Co1 178.9(3) . . . . ?
C5 C6 N2 Co1 0.5(4) . . . . ?
C9 C10 N2 C6 -0.3(5) . . . . ?
C11 C10 N2 C6 179.7(3) . . . . ?
C9 C10 N2 Co1 -178.8(3) . . . . ?
C11 C10 N2 Co1 1.2(4) . . . . ?
N2 C10 C11 N3 0.4(5) . . . . ?
C9 C10 C11 N3 -179.6(3) . . . . ?
N2 C10 C11 C12 -179.2(4) . . . . ?
C9 C10 C11 C12 0.8(6) . . . . ?
N3 C11 C12 C13 0.8(6) . . . . ?
C10 C11 C12 C13 -179.6(4) . . . . ?
C11 C12 C13 C14 -0.5(6) . . . . ?
C12 C13 C14 C15 0.8(6) . . . . ?
C13 C14 C15 N3 -1.5(6) . . . . ?
C14 C15 N3 C11 1.8(6) . . . . ?
C14 C15 N3 Co1 -177.6(3) . . . . ?
C12 C11 N3 C15 -1.5(5) . . . . ?
C10 C11 N3 C15 178.9(3) . . . . ?
C12 C11 N3 Co1 178.0(3) . . . . ?
C10 C11 N3 Co1 -1.6(4) . . . . ?
C20 N4 C16 C17 -0.9(6) . . . . ?
Co1 N4 C16 C17 177.2(3) . . . . ?
N4 C16 C17 C18 0.8(7) . . . . ?
C16 C17 C18 C19 -0.1(8) . . . . ?
C17 C18 C19 C20 -0.4(8) . . . . ?
C16 N4 C20 C19 0.3(6) . . . . ?
Co1 N4 C20 C19 -178.1(3) . . . . ?
C16 N4 C20 C21 -179.3(3) . . . . ?
Co1 N4 C20 C21 2.3(4) . . . . ?
C18 C19 C20 N4 0.3(7) . . . . ?
C18 C19 C20 C21 179.9(4) . . . . ?
N4 C20 C21 N5 3.1(5) . . . . ?
C19 C20 C21 N5 -176.5(4) . . . . ?
N4 C20 C21 C22 -173.7(4) . . . . ?
C19 C20 C21 C22 6.7(7) . . . . ?
N5 C21 C22 C23 1.0(6) . . . . ?
C20 C21 C22 C23 177.5(4) . . . . ?
C21 C22 C23 O2 -178.7(4) . . . . ?
C21 C22 C23 C24 -0.7(6) . . . . ?
O2 C23 C24 C25 178.0(4) . . . . ?
C22 C23 C24 C25 -0.1(7) . . . . ?
C23 C24 C25 N5 0.8(6) . . . . ?
C23 C24 C25 C26 -177.1(4) . . . . ?
C22 C21 N5 C25 -0.3(6) . . . . ?
C20 C21 N5 C25 -177.2(3) . . . . ?
C22 C21 N5 Co1 169.1(3) . . . . ?
C20 C21 N5 Co1 -7.7(4) . . . . ?
C24 C25 N5 C21 -0.6(6) . . . . ?
C26 C25 N5 C21 177.6(3) . . . . ?
C24 C25 N5 Co1 -170.0(3) . . . . ?
C26 C25 N5 Co1 8.2(4) . . . . ?
N5 C25 C26 N6 -9.5(5) . . . . ?
C24 C25 C26 N6 168.6(4) . . . . ?
N5 C25 C26 C27 173.3(4) . . . . ?
C24 C25 C26 C27 -8.6(7) . . . . ?
N6 C26 C27 C28 0.1(7) . . . . ?
C25 C26 C27 C28 177.1(4) . . . . ?
C26 C27 C28 C29 -2.1(7) . . . . ?
C27 C28 C29 C30 3.9(7) . . . . ?
C28 C29 C30 N6 -3.7(7) . . . . ?
C27 C26 N6 C30 0.1(6) . . . . ?
C25 C26 N6 C30 -177.1(3) . . . . ?
C27 C26 N6 Co1 -175.9(3) . . . . ?
C25 C26 N6 Co1 6.8(4) . . . . ?
C29 C30 N6 C26 1.7(6) . . . . ?
C29 C30 N6 Co1 177.2(3) . . . . ?
C21 N5 Co1 N2 -105.7(18) . . . . ?
C25 N5 Co1 N2 63.7(19) . . . . ?
C21 N5 Co1 N6 -173.1(3) . . . . ?
C25 N5 Co1 N6 -3.7(3) . . . . ?
C21 N5 Co1 N4 7.0(3) . . . . ?
C25 N5 Co1 N4 176.5(3) . . . . ?
C21 N5 Co1 N3 -83.0(3) . . . . ?
C25 N5 Co1 N3 86.4(3) . . . . ?
C21 N5 Co1 N1 97.6(3) . . . . ?
C25 N5 Co1 N1 -92.9(3) . . . . ?
C6 N2 Co1 N5 -157.1(17) . . . . ?
C10 N2 Co1 N5 21.4(19) . . . . ?
C6 N2 Co1 N6 -90.4(3) . . . . ?
C10 N2 Co1 N6 88.1(3) . . . . ?
C6 N2 Co1 N4 91.0(3) . . . . ?
C10 N2 Co1 N4 -90.5(3) . . . . ?
C6 N2 Co1 N3 179.9(3) . . . . ?
C10 N2 Co1 N3 -1.6(3) . . . . ?
C6 N2 Co1 N1 -0.1(3) . . . . ?
C10 N2 Co1 N1 178.4(3) . . . . ?
C26 N6 Co1 N5 -2.2(3) . . . . ?
C30 N6 Co1 N5 -177.8(4) . . . . ?
C26 N6 Co1 N2 -178.2(3) . . . . ?
C30 N6 Co1 N2 6.2(4) . . . . ?
C26 N6 Co1 N4 -1.9(5) . . . . ?
C30 N6 Co1 N4 -177.5(3) . . . . ?
C26 N6 Co1 N3 -99.8(3) . . . . ?
C30 N6 Co1 N3 84.6(3) . . . . ?
C26 N6 Co1 N1 103.8(3) . . . . ?
C30 N6 Co1 N1 -71.8(3) . . . . ?
C20 N4 Co1 N5 -4.8(3) . . . . ?
C16 N4 Co1 N5 177.0(3) . . . . ?
C20 N4 Co1 N2 171.2(3) . . . . ?
C16 N4 Co1 N2 -7.0(4) . . . . ?
C20 N4 Co1 N6 -5.1(5) . . . . ?
C16 N4 Co1 N6 176.7(3) . . . . ?
C20 N4 Co1 N3 92.9(3) . . . . ?
C16 N4 Co1 N3 -85.4(3) . . . . ?
C20 N4 Co1 N1 -110.5(3) . . . . ?
C16 N4 Co1 N1 71.2(3) . . . . ?
C15 N3 Co1 N5 2.8(3) . . . . ?
C11 N3 Co1 N5 -176.6(2) . . . . ?
C15 N3 Co1 N2 -178.8(4) . . . . ?
C11 N3 Co1 N2 1.7(2) . . . . ?
C15 N3 Co1 N6 81.7(3) . . . . ?
C11 N3 Co1 N6 -97.7(3) . . . . ?
C15 N3 Co1 N4 -75.9(3) . . . . ?
C11 N3 Co1 N4 104.6(3) . . . . ?
C15 N3 Co1 N1 -178.8(3) . . . . ?
C11 N3 Co1 N1 1.8(4) . . . . ?
C1 N1 Co1 N5 -0.4(4) . . . . ?
C5 N1 Co1 N5 177.9(2) . . . . ?
C1 N1 Co1 N2 -178.6(3) . . . . ?
C5 N1 Co1 N2 -0.4(2) . . . . ?
C1 N1 Co1 N6 -79.4(3) . . . . ?
C5 N1 Co1 N6 98.9(3) . . . . ?
C1 N1 Co1 N4 78.9(3) . . . . ?
C5 N1 Co1 N4 -102.9(3) . . . . ?
C1 N1 Co1 N3 -178.7(3) . . . . ?
C5 N1 Co1 N3 -0.5(5) . . . . ?
C9 C8 O1 C31 -17.0(6) . . . . ?
C7 C8 O1 C31 163.4(4) . . . . ?
C8 O1 C31 C32 -167.7(4) . . . . ?
O1 C31 C32 C33 177.7(4) . . . . ?
C31 C32 C33 C34 -177.4(4) . . . . ?
C32 C33 C34 C35 -65.4(6) . . . . ?
C33 C34 C35 C36 -175.5(5) . . . . ?
C34 C35 C36 C37 176.2(5) . . . . ?
C35 C36 C37 C38 179.9(5) . . . . ?
C36 C37 C38 C39 173.3(5) . . . . ?
C37 C38 C39 C40 -171.4(5) . . . . ?
C38 C39 C40 C41 170.1(5) . . . . ?
C39 C40 C41 C42 -170.1(4) . . . . ?
C40 C41 C42 C43 174.6(5) . . . . ?
C41 C42 C43 C44 -176.5(5) . . . . ?
C24 C23 O2 C45 -170.7(4) . . . . ?
C22 C23 O2 C45 7.3(7) . . . . ?
C23 O2 C45 C46 175.3(5) . . . . ?
O2 C45 C46 C47 162.2(10) . . . . ?
C45 C46 C47 C48 -180.0(8) . . . . ?
C46 C47 C48 C49 89.8(12) . . . . ?
C47 C48 C49 C50 175.5(6) . . . . ?
C48 C49 C50 C51 -177.7(5) . . . . ?
C49 C50 C51 C52 177.1(5) . . . . ?
C50 C51 C52 C53 -179.9(5) . . . . ?
C51 C52 C53 C54 176.2(5) . . . . ?
C52 C53 C54 C55 179.4(5) . . . . ?
C53 C54 C55 C56 173.0(5) . . . . ?
C54 C55 C56 C57 179.6(5) . . . . ?
C55 C56 C57 C58 176.4(5) . . . . ?
